data_1508014
loop_
_publ_author_name
'Ding, Nan'
'Kanatzidis, Mercouri G.'

_publ_section_title
;
 Selective incarceration of caesium ions by Venus flytrap action of a
 flexible framework sulfide.
;
_journal_issue 3
_journal_name_full 'Nature chemistry'
_journal_page_first 187
_journal_page_last 191
_journal_paper_doi 10.1038/nchem.519
_journal_volume 2
_journal_year 2010
_chemical_formula_sum 'Cs2 Ga2 S7 Sb2'
_chemical_formula_weight 873.18
_chemical_name_systematic
; 
 ? 
;
_space_group_IT_number 5
_symmetry_cell_setting monoclinic
_symmetry_space_group_name_Hall 'C 2y'
_symmetry_space_group_name_H-M 'C 1 2 1'
_atom_sites_solution_hydrogens geom
_atom_sites_solution_primary direct
_atom_sites_solution_secondary difmap
_audit_creation_method SHELXL-97
_cell_angle_alpha 90.00
_cell_angle_beta 114.26(3)
_cell_angle_gamma 90.00
_cell_formula_units_Z 4
_cell_length_a 15.591(3)
_cell_length_b 9.1815(18)
_cell_length_c 12.575(3)
_cell_measurement_temperature 293(2)
_cell_volume 1641.1(7)
_computing_structure_refinement 'SHELXL-97 (Sheldrick, 1997)'
_computing_structure_solution 'SHELXS-97 (Sheldrick, 1990)'
_diffrn_ambient_temperature 100(2)
_diffrn_measured_fraction_theta_full 0.988
_diffrn_measured_fraction_theta_max 0.988
_diffrn_measurement_device_type STOE-IPDS
_diffrn_radiation_monochromator graphite
_diffrn_radiation_source 'fine-focus sealed tube'
_diffrn_radiation_type MoK\a
_diffrn_radiation_wavelength 0.71073
_diffrn_reflns_av_R_equivalents 0.1030
_diffrn_reflns_av_sigmaI/netI 0.1030
_diffrn_reflns_limit_h_max 22
_diffrn_reflns_limit_h_min -22
_diffrn_reflns_limit_k_max 13
_diffrn_reflns_limit_k_min -13
_diffrn_reflns_limit_l_max 15
_diffrn_reflns_limit_l_min -17
_diffrn_reflns_number 8942
_diffrn_reflns_theta_full 30.62
_diffrn_reflns_theta_max 30.62
_diffrn_reflns_theta_min 2.64
_exptl_absorpt_coefficient_mu 11.729
_exptl_absorpt_correction_type analytical
_exptl_crystal_colour yellow/orange
_exptl_crystal_density_diffrn 3.534
_exptl_crystal_density_method 'not measured'
_exptl_crystal_description plate
_exptl_crystal_F_000 1544
_exptl_crystal_size_max 0.220
_exptl_crystal_size_mid 0.190
_exptl_crystal_size_min 0.040
_refine_diff_density_max 8.774
_refine_diff_density_min -2.776
_refine_diff_density_rms 0.670
_refine_ls_abs_structure_details 'Flack H D (1983), Acta Cryst. A39, 876-881'
_refine_ls_abs_structure_Flack 0.05(7)
_refine_ls_extinction_coef 0.0040(5)
_refine_ls_extinction_expression Fc^*^=kFc[1+0.001xFc^2^\l^3^/sin(2\q)]^-1/4^
_refine_ls_extinction_method SHELXL
_refine_ls_goodness_of_fit_ref 1.058
_refine_ls_hydrogen_treatment mixed
_refine_ls_matrix_type full
_refine_ls_number_parameters 124
_refine_ls_number_reflns 4841
_refine_ls_number_restraints 1
_refine_ls_restrained_S_all 1.057
_refine_ls_R_factor_all 0.1429
_refine_ls_R_factor_gt 0.1089
_refine_ls_shift/su_max 3.114
_refine_ls_shift/su_mean 0.103
_refine_ls_structure_factor_coef Fsqd
_refine_ls_weighting_details 'calc w=1/[\s^2^(Fo^2^)+(0.1713P)^2^+65.7124P] where P=(Fo^2^+2Fc^2^)/3'
_refine_ls_weighting_scheme calc
_refine_ls_wR_factor_gt 0.2671
_refine_ls_wR_factor_ref 0.2956
_reflns_number_gt 3454
_reflns_number_total 4841
_reflns_threshold_expression >2sigma(I)
_cod_data_source_file nchem.519-s3.cif
_cod_data_source_block Cs2_Ga2_Sb2_S7
_cod_depositor_comments
;
The following automatic conversions were performed:

'_symmetry_cell_setting' value 'Monoclinic' changed to 'monoclinic'
according to /home/saulius/struct/CIF-dictionaries/cif_core.dic
dictionary named 'cif_core.dic' version 2.4.1 from 2010-06-29.

Automatic conversion script
Id: cif_fix_values 1891 2012-01-12 08:04:46Z andrius 
;
_cod_original_cell_volume 1641.1(6)
_cod_original_sg_symbol_H-M C2
_cod_database_code 1508014

loop_
_symmetry_equiv_pos_as_xyz
'x, y, z'
'-x, y, -z'
'x+1/2, y+1/2, z'
'-x+1/2, y+1/2, -z'

loop_
_atom_site_label
_atom_site_type_symbol
_atom_site_fract_x
_atom_site_fract_y
_atom_site_fract_z
_atom_site_U_iso_or_equiv
_atom_site_adp_type
_atom_site_occupancy
_atom_site_symmetry_multiplicity
_atom_site_calc_flag
_atom_site_refinement_flags
Cs1 Cs 0.0000 0.5926(3) -0.5000 0.0438(6) Uani 1 2 d S
Cs2 Cs 0.49204(16) 0.7403(2) 0.2244(2) 0.0488(5) Uani 1 1 d .
Cs3 Cs 0.0000 0.6610(6) 0.0000 0.0739(12) Uani 1 2 d S
Sb1 Sb 0.25677(14) 0.51769(18) 0.02163(15) 0.0342(5) Uani 1 1 d .
Sb2 Sb 0.25630(16) 0.32308(19) 0.48522(16) 0.0369(7) Uani 0.964(12) 1 d P
Sb21 Sb 0.265(4) 0.522(6) 0.526(4) 0.0369(7) Uani 0.04 1 d P
Ga1 Ga 0.2897(2) 0.5981(3) 0.3176(2) 0.0343(7) Uani 1 1 d .
Ga2 Ga 0.2865(2) 0.2456(3) 0.2228(3) 0.0353(7) Uani 1 1 d .
S1 S 0.2347(6) 0.1276(7) 0.3433(7) 0.0384(15) Uani 1 1 d .
S2 S 0.1621(5) 0.3341(7) 0.0655(6) 0.0354(13) Uani 1 1 d .
S3 S 0.1644(5) 0.5116(8) 0.3484(6) 0.0356(13) Uani 1 1 d .
S4 S 0.1285(6) 0.2538(8) 0.5338(6) 0.0393(15) Uani 1 1 d .
S5 S 0.2385(6) 0.7168(7) 0.1430(6) 0.0362(14) Uani 1 1 d .
S6 S 0.1303(5) 0.5904(8) -0.1589(6) 0.0360(13) Uani 1 1 d .
S7 S 0.3912(5) 0.4188(7) 0.3225(6) 0.0337(13) Uani 1 1 d .

loop_
_atom_site_aniso_label
_atom_site_aniso_U_11
_atom_site_aniso_U_22
_atom_site_aniso_U_33
_atom_site_aniso_U_23
_atom_site_aniso_U_13
_atom_site_aniso_U_12
Cs1 0.0513(15) 0.0363(11) 0.0385(13) 0.000 0.0130(11) 0.000
Cs2 0.0545(12) 0.0432(10) 0.0486(11) 0.0030(9) 0.0210(9) -0.0021(8)
Cs3 0.0467(18) 0.118(3) 0.058(2) 0.000 0.0221(16) 0.000
Sb1 0.0486(11) 0.0286(8) 0.0270(8) 0.0006(6) 0.0170(7) 0.0000(7)
Sb2 0.0582(14) 0.0317(10) 0.0271(10) -0.0008(7) 0.0238(9) -0.0011(8)
Sb21 0.0582(14) 0.0317(10) 0.0271(10) -0.0008(7) 0.0238(9) -0.0011(8)
Ga1 0.0549(18) 0.0264(12) 0.0255(13) -0.0025(11) 0.0207(12) -0.0012(12)
Ga2 0.0545(18) 0.0276(12) 0.0255(14) -0.0001(11) 0.0182(13) 0.0016(12)
S1 0.064(5) 0.027(3) 0.033(3) 0.004(2) 0.028(3) 0.002(3)
S2 0.051(4) 0.031(3) 0.026(3) -0.002(2) 0.018(3) -0.002(3)
S3 0.047(4) 0.037(3) 0.029(3) -0.004(3) 0.022(3) -0.006(3)
S4 0.061(4) 0.035(3) 0.029(3) 0.011(3) 0.025(3) 0.006(3)
S5 0.053(4) 0.031(3) 0.026(3) 0.002(2) 0.017(3) 0.000(3)
S6 0.052(4) 0.035(3) 0.025(3) 0.002(3) 0.020(3) -0.003(3)
S7 0.046(4) 0.030(3) 0.031(3) -0.006(2) 0.021(3) -0.002(2)

loop_
_atom_type_symbol
_atom_type_description
_atom_type_scat_dispersion_real
_atom_type_scat_dispersion_imag
_atom_type_scat_source
S S 0.1246 0.1234 'International Tables Vol C Tables 4.2.6.8 and 6.1.1.4'
Ga Ga 0.2307 1.6083 'International Tables Vol C Tables 4.2.6.8 and 6.1.1.4'
Sb Sb -0.5866 1.5461 'International Tables Vol C Tables 4.2.6.8 and 6.1.1.4'
Cs Cs -0.3680 2.1192 'International Tables Vol C Tables 4.2.6.8 and 6.1.1.4'

loop_
_geom_angle_atom_site_label_1
_geom_angle_atom_site_label_2
_geom_angle_atom_site_label_3
_geom_angle
_geom_angle_site_symmetry_1
_geom_angle_site_symmetry_3
S4 Cs1 S4 62.0(3) 2 1_554
S4 Cs1 S7 149.08(14) 2 4
S4 Cs1 S7 121.89(18) 1_554 4
S4 Cs1 S7 121.89(18) 2 3_454
S4 Cs1 S7 149.08(14) 1_554 3_454
S7 Cs1 S7 72.1(2) 4 3_454
S4 Cs1 S1 65.19(16) 2 3_454
S4 Cs1 S1 124.41(17) 1_554 3_454
S7 Cs1 S1 112.09(16) 4 3_454
S7 Cs1 S1 59.12(15) 3_454 3_454
S4 Cs1 S1 124.41(17) 2 4
S4 Cs1 S1 65.19(16) 1_554 4
S7 Cs1 S1 59.12(15) 4 4
S7 Cs1 S1 112.09(16) 3_454 4
S1 Cs1 S1 170.3(2) 3_454 4
S4 Cs1 S3 56.21(15) 2 2
S4 Cs1 S3 102.98(16) 1_554 2
S7 Cs1 S3 95.23(15) 4 2
S7 Cs1 S3 102.80(15) 3_454 2
S1 Cs1 S3 57.80(15) 3_454 2
S1 Cs1 S3 124.45(15) 4 2
S4 Cs1 S3 102.98(16) 2 1_554
S4 Cs1 S3 56.21(15) 1_554 1_554
S7 Cs1 S3 102.80(15) 4 1_554
S7 Cs1 S3 95.23(15) 3_454 1_554
S1 Cs1 S3 124.45(15) 3_454 1_554
S1 Cs1 S3 57.80(15) 4 1_554
S3 Cs1 S3 157.7(2) 2 1_554
S4 Cs1 S6 97.88(16) 2 .
S4 Cs1 S6 81.63(16) 1_554 .
S7 Cs1 S6 56.04(14) 4 .
S7 Cs1 S6 124.51(16) 3_454 .
S1 Cs1 S6 122.21(15) 3_454 .
S1 Cs1 S6 57.85(15) 4 .
S3 Cs1 S6 66.91(15) 2 .
S3 Cs1 S6 112.97(15) 1_554 .
S4 Cs1 S6 81.63(16) 2 2_554
S4 Cs1 S6 97.88(16) 1_554 2_554
S7 Cs1 S6 124.51(16) 4 2_554
S7 Cs1 S6 56.04(14) 3_454 2_554
S1 Cs1 S6 57.85(15) 3_454 2_554
S1 Cs1 S6 122.21(15) 4 2_554
S3 Cs1 S6 112.97(15) 2 2_554
S3 Cs1 S6 66.91(15) 1_554 2_554
S6 Cs1 S6 179.4(2) . 2_554
S4 Cs1 Ga2 129.15(14) 2 4
S4 Cs1 Ga2 88.68(14) 1_554 4
S7 Cs1 Ga2 34.02(12) 4 4
S7 Cs1 Ga2 104.78(13) 3_454 4
S1 Cs1 Ga2 140.36(12) 3_454 4
S1 Cs1 Ga2 33.88(11) 4 4
S3 Cs1 Ga2 97.05(12) 2 4
S3 Cs1 Ga2 90.83(12) 1_554 4
S6 Cs1 Ga2 33.68(11) . 4
S6 Cs1 Ga2 146.68(13) 2_554 4
S4 Cs1 Ga2 88.68(14) 2 3_454
S4 Cs1 Ga2 129.15(14) 1_554 3_454
S7 Cs1 Ga2 104.78(13) 4 3_454
S7 Cs1 Ga2 34.02(12) 3_454 3_454
S1 Cs1 Ga2 33.88(11) 3_454 3_454
S1 Cs1 Ga2 140.36(12) 4 3_454
S3 Cs1 Ga2 90.83(12) 2 3_454
S3 Cs1 Ga2 97.05(12) 1_554 3_454
S6 Cs1 Ga2 146.68(13) . 3_454
S6 Cs1 Ga2 33.68(11) 2_554 3_454
Ga2 Cs1 Ga2 138.43(11) 4 3_454
S3 Cs2 S2 110.75(18) 3 4
S3 Cs2 S4 59.41(16) 3 3
S2 Cs2 S4 162.64(17) 4 3
S3 Cs2 S1 62.57(17) 3 3
S2 Cs2 S1 130.41(17) 4 3
S4 Cs2 S1 60.40(17) 3 3
S3 Cs2 S6 73.17(18) 3 4
S2 Cs2 S6 59.00(15) 4 4
S4 Cs2 S6 103.65(16) 3 4
S1 Cs2 S6 135.09(17) 3 4
S3 Cs2 S5 134.84(17) 3 .
S2 Cs2 S5 61.94(16) 4 .
S4 Cs2 S5 113.35(18) 3 .
S1 Cs2 S5 158.25(16) 3 .
S6 Cs2 S5 65.48(16) 4 .
S3 Cs2 S7 138.70(16) 3 .
S2 Cs2 S7 109.12(18) 4 .
S4 Cs2 S7 79.28(17) 3 .
S1 Cs2 S7 98.45(16) 3 .
S6 Cs2 S7 120.77(17) 4 .
S5 Cs2 S7 59.95(16) . .
S3 Cs2 Ga1 130.51(13) 3 .
S2 Cs2 Ga1 95.59(14) 4 .
S4 Cs2 Ga1 83.18(14) 3 .
S1 Cs2 Ga1 127.13(13) 3 .
S6 Cs2 Ga1 87.24(13) 4 .
S5 Cs2 Ga1 34.25(11) . .
S7 Cs2 Ga1 33.67(11) . .
S3 Cs2 S2 61.90(14) 3 3
S2 Cs2 S2 75.1(2) 4 3
S4 Cs2 S2 108.28(17) 3 3
S1 Cs2 S2 58.16(15) 3 3
S6 Cs2 S2 95.13(15) 4 3
S5 Cs2 S2 137.03(16) . 3
S7 Cs2 S2 141.08(15) . 3
Ga1 Cs2 S2 167.28(12) . 3
S3 Cs2 Sb1 164.34(14) 3 .
S2 Cs2 Sb1 54.63(12) 4 .
S4 Cs2 Sb1 132.78(14) 3 .
S1 Cs2 Sb1 129.84(13) 3 .
S6 Cs2 Sb1 92.76(13) 4 .
S5 Cs2 Sb1 36.92(11) . .
S7 Cs2 Sb1 54.67(12) . .
Ga1 Cs2 Sb1 53.31(6) . .
S2 Cs2 Sb1 114.02(12) 3 .
S3 Cs2 Sb2 36.04(13) 3 3
S2 Cs2 Sb2 143.20(14) 4 3
S4 Cs2 Sb2 35.18(13) 3 3
S1 Cs2 Sb2 36.07(12) 3 3
S6 Cs2 Sb2 105.90(13) 4 3
S5 Cs2 Sb2 147.11(13) . 3
S7 Cs2 Sb2 107.23(13) . 3
Ga1 Cs2 Sb2 118.28(7) . 3
S2 Cs2 Sb2 73.12(11) 3 3
Sb1 Cs2 Sb2 159.62(7) . 3
S3 Cs2 Sb21 74.0(7) 3 2_656
S2 Cs2 Sb21 152.3(6) 4 2_656
S4 Cs2 Sb21 43.2(6) 3 2_656
S1 Cs2 Sb21 26.2(7) 3 2_656
S6 Cs2 Sb21 142.8(7) 4 2_656
S5 Cs2 Sb21 134.7(7) . 2_656
S7 Cs2 Sb21 75.9(7) . 2_656
Ga1 Cs2 Sb21 101.4(7) . 2_656
S2 Cs2 Sb21 84.3(7) 3 2_656
Sb1 Cs2 Sb21 121.5(7) . 2_656
Sb2 Cs2 Sb21 38.4(7) 3 2_656
S5 Cs3 S5 162.9(3) . 2
S5 Cs3 S6 119.56(17) . 2
S5 Cs3 S6 64.07(17) 2 2
S5 Cs3 S6 64.07(17) . .
S5 Cs3 S6 119.56(17) 2 .
S6 Cs3 S6 158.3(3) 2 .
S5 Cs3 S2 135.5(2) . 2
S5 Cs3 S2 61.52(16) 2 2
S6 Cs3 S2 58.52(16) 2 2
S6 Cs3 S2 102.96(19) . 2
S5 Cs3 S2 61.52(16) . .
S5 Cs3 S2 135.5(2) 2 .
S6 Cs3 S2 102.96(19) 2 .
S6 Cs3 S2 58.52(16) . .
S2 Cs3 S2 75.3(2) 2 .
S5 Cs3 Sb1 36.84(12) . .
S5 Cs3 Sb1 153.59(13) 2 .
S6 Cs3 Sb1 133.69(16) 2 .
S6 Cs3 Sb1 35.81(12) . .
S2 Cs3 Sb1 107.74(17) 2 .
S2 Cs3 Sb1 35.78(11) . .
S5 Cs3 Sb1 153.59(13) . 2
S5 Cs3 Sb1 36.84(12) 2 2
S6 Cs3 Sb1 35.81(12) 2 2
S6 Cs3 Sb1 133.69(16) . 2
S2 Cs3 Sb1 35.78(11) 2 2
S2 Cs3 Sb1 107.74(17) . 2
Sb1 Cs3 Sb1 142.70(16) . 2
S5 Cs3 Cs2 98.23(14) . 4_545
S5 Cs3 Cs2 95.50(13) 2 4_545
S6 Cs3 Cs2 110.62(18) 2 4_545
S6 Cs3 Cs2 49.16(14) . 4_545
S2 Cs3 Cs2 54.03(12) 2 4_545
S2 Cs3 Cs2 46.90(12) . 4_545
Sb1 Cs3 Cs2 61.55(7) . 4_545
Sb1 Cs3 Cs2 87.89(9) 2 4_545
S5 Cs3 Cs2 95.50(13) . 3_445
S5 Cs3 Cs2 98.23(14) 2 3_445
S6 Cs3 Cs2 49.16(14) 2 3_445
S6 Cs3 Cs2 110.62(18) . 3_445
S2 Cs3 Cs2 46.90(12) 2 3_445
S2 Cs3 Cs2 54.03(12) . 3_445
Sb1 Cs3 Cs2 87.89(9) . 3_445
Sb1 Cs3 Cs2 61.55(7) 2 3_445
Cs2 Cs3 Cs2 73.32(10) 4_545 3_445
S6 Sb1 S2 93.9(2) . .
S6 Sb1 S5 96.9(2) . .
S2 Sb1 S5 97.9(2) . .
S6 Sb1 Cs2 129.12(18) . .
S2 Sb1 Cs2 132.73(17) . .
S5 Sb1 Cs2 62.79(19) . .
S6 Sb1 Cs3 56.77(17) . .
S2 Sb1 Cs3 64.83(19) . .
S5 Sb1 Cs3 56.5(2) . .
Cs2 Sb1 Cs3 118.97(8) . .
Sb21 Sb2 S4 99.4(16) . .
Sb21 Sb2 S3 57.4(16) . .
S4 Sb2 S3 93.4(2) . .
Sb21 Sb2 S1 151.3(14) . .
S4 Sb2 S1 96.4(3) . .
S3 Sb2 S1 98.1(2) . .
Sb21 Sb2 Sb21 165.9(5) . 4_546
S4 Sb2 Sb21 69.7(11) . 4_546
S3 Sb2 Sb21 130.2(11) . 4_546
S1 Sb2 Sb21 42.2(9) . 4_546
Sb21 Sb2 Cs2 109.2(17) . 3_445
S4 Sb2 Cs2 59.57(19) . 3_445
S3 Sb2 Cs2 57.93(18) . 3_445
S1 Sb2 Cs2 59.7(2) . 3_445
Sb21 Sb2 Cs2 73.7(12) 4_546 3_445
Sb21 Sb2 Cs1 120.1(17) . 3_546
S4 Sb2 Cs1 132.27(18) . 3_546
S3 Sb2 Cs1 129.24(16) . 3_546
S1 Sb2 Cs1 61.6(2) . 3_546
Sb21 Sb2 Cs1 66.3(12) 4_546 3_546
Cs2 Sb2 Cs1 121.24(6) 3_445 3_546
Sb2 Sb21 S1 134(3) . 4_556
Sb2 Sb21 S3 74.6(18) . .
S1 Sb21 S3 131(3) 4_556 .
Sb2 Sb21 Sb2 163(3) . 4_556
S1 Sb21 Sb2 59.7(14) 4_556 4_556
S3 Sb21 Sb2 88.3(18) . 4_556
Sb2 Sb21 Ga1 90.7(17) . .
S1 Sb21 Ga1 135(2) 4_556 .
S3 Sb21 Ga1 51.6(10) . .
Sb2 Sb21 Ga1 76.8(13) 4_556 .
Sb2 Sb21 Cs1 100(2) . 1_556
S1 Sb21 Cs1 68.2(16) 4_556 1_556
S3 Sb21 Cs1 68.7(15) . 1_556
Sb2 Sb21 Cs1 74.9(12) 4_556 1_556
Ga1 Sb21 Cs1 113.5(16) . 1_556
Sb2 Sb21 Cs2 126(2) . 2_656
S1 Sb21 Cs2 56.2(14) 4_556 2_656
S3 Sb21 Cs2 146(2) . 2_656
Sb2 Sb21 Cs2 67.9(11) 4_556 2_656
Ga1 Sb21 Cs2 98.3(14) . 2_656
Cs1 Sb21 Cs2 123.1(12) 1_556 2_656
S7 Ga1 S4 106.5(3) . 4_556
S7 Ga1 S5 109.7(3) . .
S4 Ga1 S5 110.2(3) 4_556 .
S7 Ga1 S3 112.3(3) . .
S4 Ga1 S3 108.0(3) 4_556 .
S5 Ga1 S3 110.1(3) . .
S7 Ga1 Sb21 98.7(11) . .
S4 Ga1 Sb21 69.3(11) 4_556 .
S5 Ga1 Sb21 149.9(12) . .
S3 Ga1 Sb21 47.1(12) . .
S7 Ga1 Cs2 67.68(19) . .
S4 Ga1 Cs2 78.1(2) 4_556 .
S5 Ga1 Cs2 64.5(2) . .
S3 Ga1 Cs2 173.4(2) . .
Sb21 Ga1 Cs2 139.4(12) . .
S7 Ga2 S1 109.9(3) . .
S7 Ga2 S2 113.3(3) . .
S1 Ga2 S2 110.0(3) . .
S7 Ga2 S6 104.5(3) . 4_545
S1 Ga2 S6 110.3(3) . 4_545
S2 Ga2 S6 108.8(3) . 4_545
S7 Ga2 Cs1 66.8(2) . 3_546
S1 Ga2 Cs1 69.1(2) . 3_546
S2 Ga2 Cs1 178.9(2) . 3_546
S6 Ga2 Cs1 72.23(19) 4_545 3_546
Sb21 S1 Ga2 160.9(18) 4_546 .
Sb21 S1 Sb2 78.1(16) 4_546 .
Ga2 S1 Sb2 99.0(3) . .
Sb21 S1 Cs2 97.7(17) 4_546 3_445
Ga2 S1 Cs2 100.8(3) . 3_445
Sb2 S1 Cs2 84.2(2) . 3_445
Sb21 S1 Cs1 83.9(18) 4_546 3_546
Ga2 S1 Cs1 77.0(2) . 3_546
Sb2 S1 Cs1 83.7(2) . 3_546
Cs2 S1 Cs1 167.2(2) 3_445 3_546
Ga2 S2 Sb1 93.7(3) . .
Ga2 S2 Cs2 141.3(3) . 4_545
Sb1 S2 Cs2 98.7(2) . 4_545
Ga2 S2 Cs3 136.5(2) . .
Sb1 S2 Cs3 79.38(18) . .
Cs2 S2 Cs3 81.92(16) 4_545 .
Ga2 S2 Cs2 89.6(2) . 3_445
Sb1 S2 Cs2 147.4(2) . 3_445
Cs2 S2 Cs2 98.76(18) 4_545 3_445
Cs3 S2 Cs2 76.14(14) . 3_445
Sb21 S3 Ga1 81.3(14) . .
Sb21 S3 Sb2 48.0(14) . .
Ga1 S3 Sb2 94.1(3) . .
Sb21 S3 Cs2 126.3(14) . 3_445
Ga1 S3 Cs2 136.1(3) . 3_445
Sb2 S3 Cs2 86.0(2) . 3_445
Sb21 S3 Cs1 80.1(14) . 1_556
Ga1 S3 Cs1 143.9(3) . 1_556
Sb2 S3 Cs1 96.04(19) . 1_556
Cs2 S3 Cs1 79.25(15) 3_445 1_556
Ga1 S4 Sb2 97.6(3) 4_546 .
Ga1 S4 Cs2 138.5(3) 4_546 3_445
Sb2 S4 Cs2 85.25(19) . 3_445
Ga1 S4 Cs1 136.8(3) 4_546 1_556
Sb2 S4 Cs1 102.7(2) . 1_556
Cs2 S4 Cs1 81.36(15) 3_445 1_556
Ga1 S5 Sb1 99.0(3) . .
Ga1 S5 Cs3 107.9(3) . .
Sb1 S5 Cs3 86.6(2) . .
Ga1 S5 Cs2 81.3(2) . .
Sb1 S5 Cs2 80.3(2) . .
Cs3 S5 Cs2 165.1(2) . .
Ga2 S6 Sb1 98.1(3) 4 .
Ga2 S6 Cs3 130.0(3) 4 .
Sb1 S6 Cs3 87.42(18) . .
Ga2 S6 Cs2 142.1(3) 4 4_545
Sb1 S6 Cs2 96.8(2) . 4_545
Cs3 S6 Cs2 85.33(18) . 4_545
Ga2 S6 Cs1 74.09(18) 4 .
Sb1 S6 Cs1 152.6(3) . .
Cs3 S6 Cs1 118.0(2) . .
Cs2 S6 Cs1 76.70(14) 4_545 .
Ga2 S7 Ga1 99.2(3) . .
Ga2 S7 Cs1 79.2(2) . 3_546
Ga1 S7 Cs1 138.2(3) . 3_546
Ga2 S7 Cs2 132.2(3) . .
Ga1 S7 Cs2 78.7(2) . .
Cs1 S7 Cs2 132.7(2) 3_546 .

loop_
_geom_bond_atom_site_label_1
_geom_bond_atom_site_label_2
_geom_bond_distance
_geom_bond_site_symmetry_2
Cs1 S4 3.629(8) 2
Cs1 S4 3.629(8) 1_554
Cs1 S7 3.704(7) 4
Cs1 S7 3.704(7) 3_454
Cs1 S1 3.795(9) 3_454
Cs1 S1 3.795(9) 4
Cs1 S3 3.843(7) 2
Cs1 S3 3.843(7) 1_554
Cs1 S6 3.920(7) .
Cs1 S6 3.920(7) 2_554
Cs1 Ga2 3.959(4) 4
Cs1 Ga2 3.959(4) 3_454
Cs2 S3 3.524(8) 3
Cs2 S2 3.551(7) 4
Cs2 S4 3.589(8) 3
Cs2 S1 3.601(9) 3
Cs2 S6 3.655(7) 4
Cs2 S5 3.659(8) .
Cs2 S7 3.782(7) .
Cs2 Ga1 4.008(4) .
Cs2 S2 4.014(7) 3
Cs2 Sb1 4.056(3) .
Cs2 Sb2 4.148(4) 3
Cs2 Sb21 4.30(6) 2_656
Cs3 S5 3.440(8) .
Cs3 S5 3.440(8) 2
Cs3 S6 3.446(7) 2
Cs3 S6 3.446(7) .
Cs3 S2 3.790(8) 2
Cs3 S2 3.790(8) .
Cs3 Sb1 4.115(3) .
Cs3 Sb1 4.115(3) 2
Cs3 Cs2 4.815(5) 4_545
Cs3 Cs2 4.815(5) 3_445
Sb1 S6 2.410(7) .
Sb1 S2 2.448(7) .
Sb1 S5 2.472(7) .
Sb2 Sb21 1.88(5) .
Sb2 S4 2.398(8) .
Sb2 S3 2.446(8) .
Sb2 S1 2.455(7) .
Sb2 Sb21 2.78(5) 4_546
Sb2 Cs2 4.148(4) 3_445
Sb2 Cs1 4.286(3) 3_546
Sb21 S1 1.91(5) 4_556
Sb21 S3 2.14(5) .
Sb21 Sb2 2.78(5) 4_556
Sb21 Ga1 2.88(5) .
Sb21 Cs1 4.06(6) 1_556
Sb21 Cs2 4.30(6) 2_656
Ga1 S7 2.266(7) .
Ga1 S4 2.281(7) 4_556
Ga1 S5 2.282(7) .
Ga1 S3 2.284(7) .
Ga2 S7 2.255(8) .
Ga2 S1 2.265(7) .
Ga2 S2 2.276(8) .
Ga2 S6 2.283(7) 4_545
Ga2 Cs1 3.959(4) 3_546
S1 Sb21 1.91(5) 4_546
S1 Cs2 3.601(9) 3_445
S1 Cs1 3.795(9) 3_546
S2 Cs2 3.551(7) 4_545
S2 Cs2 4.014(7) 3_445
S3 Cs2 3.524(8) 3_445
S3 Cs1 3.843(7) 1_556
S4 Ga1 2.281(7) 4_546
S4 Cs2 3.589(8) 3_445
S4 Cs1 3.629(8) 1_556
S6 Ga2 2.283(7) 4
S6 Cs2 3.655(7) 4_545
S7 Cs1 3.704(7) 3_546
